data_4113175
loop_
_publ_author_name
'Gereon Altenhoff'
'Richard Goddard'
'Christian W. Lehmann'
'Frank Glorius'

_publ_section_title
;
 Sterically Demanding, Bioxazoline-Derived N-Heterocyclic Carbene Ligands
 with Restricted Flexibility for Catalysis
;
_journal_name_full 'Journal of the American Chemical Society'
_journal_page_first 15195
_journal_page_last 15201
_journal_paper_doi 10.1021/ja045349r
_journal_volume 126
_journal_year 2004
_chemical_compound_source dichloromethane/diethylether
_chemical_formula_moiety 'C19 H29 N2 O2 1+, C F3 O3 S 1-'
_chemical_formula_sum 'C20 H29 F3 N2 O5 S'
_chemical_formula_weight 466.51
_chemical_name_common IBiox7.HOTf
_chemical_name_systematic
; 
 cycloheptane-1,3'-(1,3)oxazolo(3',2':3,4)imidazoliumo(5,1-b)(1,3)
 oxazole-7',1"-cycloheptane trifluoromethylsulphonate 
;
_space_group_IT_number 2
_symmetry_cell_setting triclinic
_symmetry_Int_Tables_number 2
_symmetry_space_group_name_Hall '-P 1'
_symmetry_space_group_name_H-M 'P -1'
_atom_sites_solution_hydrogens geom
_atom_sites_solution_primary direct
_atom_sites_solution_secondary difmap
_cell_angle_alpha 97.467(1)
_cell_angle_beta 94.902(1)
_cell_angle_gamma 97.530(1)
_cell_formula_units_Z 4
_cell_length_a 10.1279(2)
_cell_length_b 11.7194(2)
_cell_length_c 18.5299(3)
_cell_measurement_reflns_used 70095
_cell_measurement_temperature 100
_cell_measurement_theta_max 33.14
_cell_measurement_theta_min 2.91
_cell_volume 2150.13(7)
_computing_cell_refinement 'Denzo / Scalepack (Otwinowski 1997)'
_computing_data_collection 'Collect software (Nonius, 1998)'
_computing_data_reduction 'Denzo / Scalepack (Otwinowski 1997)'
_computing_molecular_graphics 'DIAMOND (Crystal Impact GbR, 1999)'
_computing_structure_refinement 'SHELXL-97 (Sheldrick, 1997)'
_computing_structure_solution 'SHELXS-97 (Sheldrick, 1990)'
_diffrn_ambient_temperature 100
_diffrn_measured_fraction_theta_full 0.993
_diffrn_measured_fraction_theta_max 0.993
_diffrn_measurement_device_type 'Nonius KappaCCD'
_diffrn_measurement_method 'CCD \w-scan'
_diffrn_radiation_monochromator graphite
_diffrn_radiation_source '0.3 mm focus rotating anode'
_diffrn_radiation_type MoK\a
_diffrn_radiation_wavelength 0.71073
_diffrn_reflns_av_R_equivalents 0.1057
_diffrn_reflns_av_sigmaI/netI 0.1060
_diffrn_reflns_limit_h_max 14
_diffrn_reflns_limit_h_min -14
_diffrn_reflns_limit_k_max 17
_diffrn_reflns_limit_k_min -17
_diffrn_reflns_limit_l_max 27
_diffrn_reflns_limit_l_min -27
_diffrn_reflns_number 54748
_diffrn_reflns_theta_full 31.61
_diffrn_reflns_theta_max 31.61
_diffrn_reflns_theta_min 4.08
_diffrn_standards_decay_% 0.0
_diffrn_standards_number 0
_exptl_absorpt_coefficient_mu 0.211
_exptl_absorpt_correction_T_max 0.99179
_exptl_absorpt_correction_T_min 0.96112
_exptl_absorpt_correction_type gaussian
_exptl_absorpt_process_details 'XPREP, Siemens (1995)'
_exptl_crystal_colour colourless
_exptl_crystal_density_diffrn 1.441
_exptl_crystal_density_meas ?
_exptl_crystal_density_method none
_exptl_crystal_description needle
_exptl_crystal_F_000 984
_exptl_crystal_size_max 0.28
_exptl_crystal_size_mid 0.06
_exptl_crystal_size_min 0.04
_refine_diff_density_max 0.884
_refine_diff_density_min -0.672
_refine_diff_density_rms 0.090
_refine_ls_extinction_method none
_refine_ls_goodness_of_fit_ref 1.013
_refine_ls_hydrogen_treatment constr
_refine_ls_matrix_type full
_refine_ls_number_parameters 569
_refine_ls_number_reflns 14344
_refine_ls_number_restraints 0
_refine_ls_restrained_S_all 1.013
_refine_ls_R_factor_all 0.1373
_refine_ls_R_factor_gt 0.0780
_refine_ls_shift/su_max 0.000
_refine_ls_shift/su_mean 0.000
_refine_ls_structure_factor_coef Fsqd
_refine_ls_weighting_details 'calc w=1/[\s^2^(Fo^2^)+(0.0929P)^2^+0.7747P] where P=(Fo^2^+2Fc^2^)/3'
_refine_ls_weighting_scheme calc
_refine_ls_wR_factor_gt 0.1685
_refine_ls_wR_factor_ref 0.1968
_reflns_number_gt 8866
_reflns_number_total 14344
_reflns_threshold_expression I>2\s(I)
_cod_data_source_file ja045349rsi20040802_024057.cif
_cod_data_source_block IBiox7.HOTf
_cod_depositor_comments
;
The following automatic conversions were performed:

'_exptl_crystal_density_meas' value 'none' was changed to '?' - the
value is perceived as not measured.

Automatic conversion script
Id: cif_fix_values 3008 2015-01-20 13:52:24Z robertas 
;
_cod_database_code 4113175

loop_
_symmetry_equiv_pos_as_xyz
'x, y, z'
'-x, -y, -z'

loop_
_atom_site_label
_atom_site_type_symbol
_atom_site_fract_x
_atom_site_fract_y
_atom_site_fract_z
_atom_site_U_iso_or_equiv
_atom_site_adp_type
_atom_site_occupancy
_atom_site_symmetry_multiplicity
_atom_site_calc_flag
_atom_site_refinement_flags
_atom_site_disorder_assembly
_atom_site_disorder_group
C1 C 1.2948(2) 0.7586(2) 0.27795(13) 0.0160(4) Uani 1 1 d . A 1
H1 H 1.3617 0.8111 0.2641 0.019 Uiso 1 1 calc R A 1
C2 C 1.4147(2) 0.6610(2) 0.38123(12) 0.0147(4) Uani 1 1 d . A 1
C3 C 1.3253(2) 0.5860(2) 0.42685(13) 0.0180(5) Uani 1 1 d . A 1
H3A H 1.3668 0.5191 0.4374 0.022 Uiso 1 1 calc R A 1
H3B H 1.3135 0.6315 0.4728 0.022 Uiso 1 1 calc R A 1
C4 C 1.1875(2) 0.6224(2) 0.33457(14) 0.0189(5) Uani 1 1 d . A 1
C5 C 1.0990(2) 0.6499(2) 0.28307(14) 0.0193(5) Uani 1 1 d . A 1
C6 C 0.9428(2) 0.7128(2) 0.21362(14) 0.0205(5) Uani 1 1 d . A 1
H6A H 0.9069 0.7715 0.2450 0.025 Uiso 1 1 calc R A 1
H6B H 0.8778 0.6842 0.1715 0.025 Uiso 1 1 calc R A 1
C7 C 1.0764(2) 0.7649(2) 0.18885(13) 0.0163(4) Uani 1 1 d . A 1
C8 C 1.5008(2) 0.5889(2) 0.33517(13) 0.0176(5) Uani 1 1 d . A 1
H8A H 1.5235 0.6284 0.2941 0.021 Uiso 1 1 calc R A 1
H8B H 1.4481 0.5144 0.3156 0.021 Uiso 1 1 calc R A 1
C9 C 1.6306(3) 0.5671(2) 0.37655(15) 0.0213(5) Uani 1 1 d . A 1
H9A H 1.6159 0.5617 0.4271 0.026 Uiso 1 1 calc R A 1
H9B H 1.6538 0.4932 0.3552 0.026 Uiso 1 1 calc R A 1
C10 C 1.7470(3) 0.6624(2) 0.37449(16) 0.0253(6) Uani 1 1 d . A 1
H10A H 1.7539 0.6732 0.3239 0.030 Uiso 1 1 calc R A 1
H10B H 1.8288 0.6358 0.3923 0.030 Uiso 1 1 calc R A 1
C11 C 1.7393(3) 0.7801(2) 0.41840(15) 0.0235(5) Uani 1 1 d . A 1
H11A H 1.8153 0.8344 0.4099 0.028 Uiso 1 1 calc R A 1
H11B H 1.7482 0.7722 0.4700 0.028 Uiso 1 1 calc R A 1
C12 C 1.6117(2) 0.8330(2) 0.40172(14) 0.0189(5) Uani 1 1 d . A 1
H12A H 1.6252 0.9140 0.4237 0.023 Uiso 1 1 calc R A 1
H12B H 1.5939 0.8303 0.3492 0.023 Uiso 1 1 calc R A 1
C13 C 1.4908(2) 0.7688(2) 0.43072(12) 0.0165(4) Uani 1 1 d . A 1
H13A H 1.4281 0.8233 0.4409 0.020 Uiso 1 1 calc R A 1
H13B H 1.5208 0.7453 0.4769 0.020 Uiso 1 1 calc R A 1
C14 C 1.1086(2) 0.6977(2) 0.11719(13) 0.0166(4) Uani 1 1 d . A 1
H14A H 1.2043 0.7126 0.1142 0.020 Uiso 1 1 calc R A 1
H14B H 1.0848 0.6151 0.1183 0.020 Uiso 1 1 calc R A 1
C15 C 1.0355(3) 0.7295(2) 0.04830(13) 0.0214(5) Uani 1 1 d . A 1
H15A H 1.0198 0.6620 0.0108 0.026 Uiso 1 1 calc R A 1
H15B H 0.9490 0.7498 0.0596 0.026 Uiso 1 1 calc R A 1
C16 C 1.1126(3) 0.8306(2) 0.01816(14) 0.0240(5) Uani 1 1 d . A 1
H16A H 1.0697 0.8351 -0.0300 0.029 Uiso 1 1 calc R A 1
H16B H 1.2024 0.8133 0.0121 0.029 Uiso 1 1 calc R A 1
C17 C 1.1234(3) 0.9499(2) 0.06466(14) 0.0226(5) Uani 1 1 d . A 1
H17A H 1.1794 1.0057 0.0420 0.027 Uiso 1 1 calc R A 1
H17B H 1.0349 0.9731 0.0638 0.027 Uiso 1 1 calc R A 1
C18 C 1.1802(2) 0.9570(2) 0.14438(14) 0.0193(5) Uani 1 1 d . A 1
H18A H 1.2036 1.0381 0.1655 0.023 Uiso 1 1 calc R A 1
H18B H 1.2616 0.9216 0.1461 0.023 Uiso 1 1 calc R A 1
C19 C 1.0815(2) 0.8963(2) 0.19029(13) 0.0181(5) Uani 1 1 d . A 1
H19A H 1.1027 0.9329 0.2407 0.022 Uiso 1 1 calc R A 1
H19B H 0.9925 0.9112 0.1742 0.022 Uiso 1 1 calc R A 1
C20 C 0.6366(3) 0.9559(2) 0.12151(14) 0.0232(5) Uani 1 1 d . B 1
C21 C 0.7296(2) 0.2823(2) 0.22123(13) 0.0178(5) Uani 1 1 d . C 1
H21 H 0.6569 0.2433 0.2398 0.021 Uiso 1 1 calc R C 1
C22 C 0.9436(3) 0.2592(2) 0.30852(14) 0.0207(5) Uani 1 1 d . C 1
C23 C 1.0816(3) 0.2899(3) 0.27977(16) 0.0303(6) Uani 1 1 d . C 1
H23A H 1.1498 0.3192 0.3203 0.036 Uiso 1 1 calc R C 1
H23B H 1.1075 0.2215 0.2524 0.036 Uiso 1 1 calc R C 1
C24 C 0.9363(2) 0.3586(2) 0.20639(14) 0.0204(5) Uani 1 1 d . C 1
C25 C 0.8529(2) 0.3900(2) 0.15435(13) 0.0179(5) Uani 1 1 d . C 1
C26 C 0.7206(2) 0.4369(2) 0.06283(13) 0.0180(5) Uani 1 1 d . C 1
H26A H 0.7197 0.3865 0.0169 0.022 Uiso 1 1 calc R C 1
H26B H 0.6923 0.5095 0.0524 0.022 Uiso 1 1 calc R C 1
C27 C 0.6238(2) 0.3775(2) 0.11263(12) 0.0142(4) Uani 1 1 d . C 1
C28 C 0.9248(2) 0.3412(2) 0.37725(13) 0.0184(5) Uani 1 1 d . C 1
H28A H 0.9570 0.4204 0.3705 0.022 Uiso 1 1 calc R C 1
H28B H 0.8298 0.3364 0.3825 0.022 Uiso 1 1 calc R C 1
C29 C 0.9967(3) 0.3153(2) 0.44779(15) 0.0258(6) Uani 1 1 d . C 1
H29A H 1.0168 0.3864 0.4823 0.031 Uiso 1 1 calc R C 1
H29B H 1.0810 0.2893 0.4372 0.031 Uiso 1 1 calc R C 1
C30 C 0.9144(3) 0.2224(2) 0.48312(14) 0.0246(5) Uani 1 1 d . C 1
H30A H 0.9552 0.2244 0.5327 0.029 Uiso 1 1 calc R C 1
H30B H 0.8255 0.2436 0.4865 0.029 Uiso 1 1 calc R C 1
C31 C 0.8999(4) 0.0989(3) 0.44475(17) 0.0373(8) Uani 1 1 d . C 1
H31A H 0.8467 0.0481 0.4720 0.045 Uiso 1 1 calc R C 1
H31B H 0.9877 0.0745 0.4439 0.045 Uiso 1 1 calc R C 1
C32A C 0.8302(3) 0.0858(3) 0.36253(19) 0.0227(8) Uani 0.773(7) 1 d P C 1
H32A H 0.7973 0.0044 0.3456 0.027 Uiso 0.773(7) 1 calc PR C 1
H32B H 0.7539 0.1280 0.3621 0.027 Uiso 0.773(7) 1 calc PR C 1
C32B C 0.9630(11) 0.0804(9) 0.3775(6) 0.021(3) Uani 0.227(7) 1 d P C 2
C33 C 0.9208(4) 0.1293(2) 0.31271(17) 0.0399(8) Uani 1 1 d . C 1
H33A H 0.8885 0.0895 0.2639 0.048 Uiso 1 1 calc R C 1
H33B H 1.0073 0.1060 0.3255 0.048 Uiso 1 1 calc R C 1
C34 C 0.5512(2) 0.4645(2) 0.15701(13) 0.0182(5) Uani 1 1 d . C 1
H34A H 0.6131 0.5355 0.1732 0.022 Uiso 1 1 calc R C 1
H34B H 0.5250 0.4327 0.2003 0.022 Uiso 1 1 calc R C 1
C35 C 0.4264(3) 0.4948(2) 0.11499(16) 0.0249(5) Uani 1 1 d . C 1
H35A H 0.4149 0.5741 0.1328 0.030 Uiso 1 1 calc R C 1
H35B H 0.4396 0.4906 0.0635 0.030 Uiso 1 1 calc R C 1
C36 C 0.2997(3) 0.4138(3) 0.12308(16) 0.0274(6) Uani 1 1 d . C 1
H36A H 0.2232 0.4472 0.1045 0.033 Uiso 1 1 calc R C 1
H36B H 0.2936 0.4115 0.1748 0.033 Uiso 1 1 calc R C 1
C37 C 0.2886(2) 0.2890(2) 0.08468(15) 0.0233(5) Uani 1 1 d . C 1
H37A H 0.2758 0.2899 0.0323 0.028 Uiso 1 1 calc R C 1
H37B H 0.2091 0.2446 0.0982 0.028 Uiso 1 1 calc R C 1
C38 C 0.4083(2) 0.2256(2) 0.10124(13) 0.0184(5) Uani 1 1 d . C 1
H38A H 0.4291 0.2326 0.1539 0.022 Uiso 1 1 calc R C 1
H38B H 0.3840 0.1436 0.0825 0.022 Uiso 1 1 calc R C 1
C39 C 0.5332(2) 0.2735(2) 0.06751(13) 0.0163(4) Uani 1 1 d . C 1
H39A H 0.5863 0.2110 0.0580 0.020 Uiso 1 1 calc R C 1
H39B H 0.5046 0.2957 0.0207 0.020 Uiso 1 1 calc R C 1
C40 C 0.3951(3) 0.0976(2) 0.35382(14) 0.0205(5) Uani 1 1 d . D 1
F1 F 0.7669(2) 0.99345(19) 0.12215(14) 0.0606(7) Uani 1 1 d . B 1
F2 F 0.58519(19) 1.03688(15) 0.16401(10) 0.0376(4) Uani 1 1 d . B 1
F3 F 0.5824(2) 0.95331(17) 0.05416(10) 0.0493(6) Uani 1 1 d . B 1
F4 F 0.40856(19) 0.06122(14) 0.41877(9) 0.0346(4) Uani 1 1 d . D 1
F5 F 0.46413(19) 0.03557(15) 0.30941(10) 0.0391(5) Uani 1 1 d . D 1
F6 F 0.26641(17) 0.07095(16) 0.32781(11) 0.0424(5) Uani 1 1 d . D 1
N1 N 1.3069(2) 0.69105(17) 0.33052(11) 0.0164(4) Uani 1 1 d . A 1
N2 N 1.16666(19) 0.73478(17) 0.24946(11) 0.0161(4) Uani 1 1 d . A 1
N3 N 0.8587(2) 0.29065(18) 0.24613(11) 0.0180(4) Uani 1 1 d . C 1
N4 N 0.72623(19) 0.34146(17) 0.16413(10) 0.0150(4) Uani 1 1 d . C 1
O1 O 1.19542(17) 0.54787(16) 0.38329(10) 0.0226(4) Uani 1 1 d . A 1
O2 O 0.97066(17) 0.61735(16) 0.25359(10) 0.0222(4) Uani 1 1 d . A 1
O3 O 1.06677(18) 0.37869(19) 0.23258(11) 0.0303(5) Uani 1 1 d . C 1
O4 O 0.85532(17) 0.45893(17) 0.10153(10) 0.0243(4) Uani 1 1 d . C 1
O5 O 0.66931(19) 0.74012(17) 0.10291(10) 0.0259(4) Uani 1 1 d . B 1
O6 O 0.6772(4) 0.8404(3) 0.22616(13) 0.0775(11) Uani 1 1 d . B 1
O7 O 0.4662(3) 0.7942(2) 0.1494(2) 0.0737(11) Uani 1 1 d . B 1
O8 O 0.36145(18) 0.30509(16) 0.40629(10) 0.0234(4) Uani 1 1 d . D 1
O9 O 0.4339(2) 0.27312(18) 0.28478(10) 0.0315(5) Uani 1 1 d . D 1
O10 O 0.58786(18) 0.26498(16) 0.39097(11) 0.0274(4) Uani 1 1 d . D 1
S1 S 0.60931(8) 0.81635(6) 0.15361(4) 0.02888(17) Uani 1 1 d . B 1
S2 S 0.45108(6) 0.25327(5) 0.35963(3) 0.01569(13) Uani 1 1 d . D 1

loop_
_atom_site_aniso_label
_atom_site_aniso_U_11
_atom_site_aniso_U_22
_atom_site_aniso_U_33
_atom_site_aniso_U_23
_atom_site_aniso_U_13
_atom_site_aniso_U_12
C1 0.0158(11) 0.0170(11) 0.0144(10) 0.0036(8) -0.0017(8) -0.0002(9)
C2 0.0181(11) 0.0157(10) 0.0107(10) 0.0037(8) -0.0006(8) 0.0043(9)
C3 0.0211(12) 0.0200(11) 0.0133(10) 0.0054(9) 0.0015(9) 0.0021(9)
C4 0.0166(11) 0.0198(11) 0.0195(12) 0.0060(9) -0.0005(9) -0.0020(9)
C5 0.0172(11) 0.0194(11) 0.0207(12) 0.0046(9) 0.0016(9) -0.0008(9)
C6 0.0179(11) 0.0249(13) 0.0194(12) 0.0057(10) 0.0002(9) 0.0042(10)
C7 0.0133(10) 0.0191(11) 0.0158(11) 0.0031(9) -0.0027(8) 0.0019(9)
C8 0.0232(12) 0.0165(11) 0.0133(11) -0.0001(8) 0.0031(9) 0.0043(9)
C9 0.0230(12) 0.0195(12) 0.0243(13) 0.0065(10) 0.0053(10) 0.0087(10)
C10 0.0185(12) 0.0283(14) 0.0333(15) 0.0121(11) 0.0056(11) 0.0093(10)
C11 0.0180(12) 0.0242(13) 0.0276(14) 0.0084(10) -0.0032(10) -0.0007(10)
C12 0.0199(12) 0.0185(11) 0.0177(11) 0.0047(9) -0.0014(9) 0.0011(9)
C13 0.0196(11) 0.0175(11) 0.0116(10) 0.0002(8) 0.0003(8) 0.0029(9)
C14 0.0154(11) 0.0157(11) 0.0191(11) 0.0012(9) 0.0025(9) 0.0040(9)
C15 0.0207(12) 0.0247(13) 0.0162(11) -0.0025(9) -0.0036(9) 0.0029(10)
C16 0.0268(13) 0.0288(14) 0.0171(12) 0.0035(10) 0.0018(10) 0.0059(11)
C17 0.0280(13) 0.0220(12) 0.0181(12) 0.0059(10) -0.0012(10) 0.0041(10)
C18 0.0192(11) 0.0166(11) 0.0215(12) 0.0034(9) -0.0026(9) 0.0025(9)
C19 0.0200(11) 0.0178(11) 0.0170(11) -0.0005(9) 0.0002(9) 0.0078(9)
C20 0.0263(13) 0.0213(12) 0.0207(12) 0.0016(10) 0.0007(10) 0.0012(10)
C21 0.0194(11) 0.0173(11) 0.0147(11) 0.0034(9) -0.0039(9) -0.0021(9)
C22 0.0253(13) 0.0171(11) 0.0190(12) 0.0032(9) -0.0083(10) 0.0070(10)
C23 0.0260(14) 0.0403(16) 0.0259(14) -0.0002(12) -0.0043(11) 0.0187(12)
C24 0.0153(11) 0.0266(13) 0.0195(12) 0.0037(10) 0.0015(9) 0.0034(10)
C25 0.0179(11) 0.0214(12) 0.0145(11) 0.0040(9) 0.0014(9) 0.0024(9)
C26 0.0176(11) 0.0222(12) 0.0138(11) 0.0041(9) -0.0007(8) 0.0008(9)
C27 0.0160(10) 0.0165(10) 0.0104(10) 0.0020(8) -0.0006(8) 0.0041(8)
C28 0.0205(12) 0.0154(11) 0.0183(11) 0.0025(9) -0.0021(9) 0.0013(9)
C29 0.0264(13) 0.0273(14) 0.0205(13) 0.0029(10) -0.0075(10) -0.0012(11)
C30 0.0279(14) 0.0281(14) 0.0174(12) 0.0030(10) -0.0019(10) 0.0060(11)
C31 0.059(2) 0.0216(14) 0.0368(17) 0.0108(12) 0.0217(15) 0.0079(14)
C32A 0.0228(17) 0.0178(16) 0.0251(18) 0.0007(13) -0.0016(13) -0.0005(13)
C32B 0.026(6) 0.012(5) 0.024(6) 0.004(4) -0.003(4) 0.003(4)
C33 0.070(2) 0.0164(13) 0.0286(16) 0.0002(11) -0.0200(15) 0.0076(14)
C34 0.0196(11) 0.0193(11) 0.0157(11) -0.0008(9) 0.0026(9) 0.0053(9)
C35 0.0251(13) 0.0211(12) 0.0306(14) 0.0055(11) 0.0020(11) 0.0098(10)
C36 0.0190(12) 0.0332(15) 0.0330(15) 0.0054(12) 0.0051(11) 0.0121(11)
C37 0.0166(12) 0.0312(14) 0.0216(12) 0.0044(10) 0.0003(9) 0.0027(10)
C38 0.0151(11) 0.0221(12) 0.0165(11) 0.0010(9) -0.0008(9) 0.0009(9)
C39 0.0160(11) 0.0182(11) 0.0128(10) -0.0025(8) -0.0012(8) 0.0022(9)
C40 0.0208(12) 0.0179(11) 0.0213(12) 0.0003(9) -0.0002(9) 0.0009(9)
F1 0.0357(11) 0.0473(13) 0.0939(19) 0.0032(12) 0.0167(11) -0.0121(10)
F2 0.0542(12) 0.0232(8) 0.0349(10) -0.0037(7) 0.0036(8) 0.0119(8)
F3 0.0927(16) 0.0362(10) 0.0209(9) 0.0087(8) -0.0108(9) 0.0224(11)
F4 0.0553(11) 0.0215(8) 0.0258(9) 0.0081(7) -0.0001(8) -0.0004(8)
F5 0.0533(12) 0.0240(8) 0.0391(10) -0.0084(7) 0.0145(9) 0.0090(8)
F6 0.0269(9) 0.0382(10) 0.0533(12) -0.0006(9) -0.0118(8) -0.0103(8)
N1 0.0171(9) 0.0162(9) 0.0150(9) 0.0027(7) -0.0013(7) 0.0008(8)
N2 0.0145(9) 0.0185(10) 0.0150(9) 0.0049(7) -0.0019(7) 0.0008(8)
N3 0.0198(10) 0.0175(10) 0.0154(10) 0.0015(8) -0.0046(8) 0.0029(8)
N4 0.0132(9) 0.0168(9) 0.0139(9) 0.0030(7) -0.0021(7) -0.0002(7)
O1 0.0207(9) 0.0242(9) 0.0220(9) 0.0112(7) -0.0020(7) -0.0056(7)
O2 0.0151(8) 0.0270(9) 0.0237(9) 0.0084(7) -0.0022(7) -0.0021(7)
O3 0.0152(9) 0.0499(13) 0.0267(10) 0.0089(9) -0.0010(7) 0.0068(9)
O4 0.0175(9) 0.0350(11) 0.0198(9) 0.0114(8) -0.0003(7) -0.0044(8)
O5 0.0304(10) 0.0265(10) 0.0241(10) 0.0040(8) 0.0057(8) 0.0140(8)
O6 0.153(3) 0.085(2) 0.0159(11) 0.0138(12) 0.0134(15) 0.090(2)
O7 0.0437(15) 0.0302(13) 0.161(3) 0.0257(16) 0.0634(19) 0.0120(11)
O8 0.0277(10) 0.0251(9) 0.0206(9) 0.0040(7) 0.0062(7) 0.0127(8)
O9 0.0486(13) 0.0319(11) 0.0155(9) 0.0089(8) 0.0058(9) 0.0046(9)
O10 0.0176(9) 0.0245(10) 0.0382(11) 0.0027(8) 0.0002(8) -0.0006(7)
S1 0.0398(4) 0.0283(4) 0.0291(4) 0.0162(3) 0.0206(3) 0.0205(3)
S2 0.0181(3) 0.0165(3) 0.0130(3) 0.0026(2) 0.0024(2) 0.0031(2)

loop_
_atom_type_symbol
_atom_type_description
_atom_type_scat_dispersion_real
_atom_type_scat_dispersion_imag
_atom_type_scat_source
C C 0.0033 0.0016 'International Tables Vol C Tables 4.2.6.8 and 6.1.1.4'
H H 0.0000 0.0000 'International Tables Vol C Tables 4.2.6.8 and 6.1.1.4'
F F 0.0171 0.0103 'International Tables Vol C Tables 4.2.6.8 and 6.1.1.4'
N N 0.0061 0.0033 'International Tables Vol C Tables 4.2.6.8 and 6.1.1.4'
O O 0.0106 0.0060 'International Tables Vol C Tables 4.2.6.8 and 6.1.1.4'
S S 0.1246 0.1234 'International Tables Vol C Tables 4.2.6.8 and 6.1.1.4'

loop_
_geom_angle_atom_site_label_1
_geom_angle_atom_site_label_2
_geom_angle_atom_site_label_3
_geom_angle
_geom_angle_publ_flag
N2 C1 N1 105.8(2) y
N1 C2 C8 107.50(18) y
N1 C2 C13 111.97(19) y
C8 C2 C13 115.47(19) y
N1 C2 C3 98.42(18) y
C8 C2 C3 112.27(19) y
C13 C2 C3 109.91(18) y
O1 C3 C2 107.49(18) y
O1 C4 C5 140.2(2) y
O1 C4 N1 113.6(2) y
C5 C4 N1 106.0(2) y
C4 C5 O2 140.0(2) y
C4 C5 N2 107.1(2) y
O2 C5 N2 112.8(2) y
O2 C6 C7 107.14(19) y
N2 C7 C19 112.59(19) y
N2 C7 C14 107.19(18) y
C19 C7 C14 115.7(2) y
N2 C7 C6 97.28(18) y
C19 C7 C6 110.07(19) y
C14 C7 C6 112.55(19) y
C2 C8 C9 114.68(19) y
C10 C9 C8 112.6(2) y
C9 C10 C11 116.2(2) y
C10 C11 C12 116.0(2) y
C13 C12 C11 112.0(2) y
C12 C13 C2 116.93(19) y
C15 C14 C7 113.86(19) y
C16 C15 C14 113.4(2) y
C15 C16 C17 115.8(2) y
C18 C17 C16 115.7(2) y
C17 C18 C19 112.6(2) y
C7 C19 C18 117.65(19) y
F3 C20 F1 106.6(2) y
F3 C20 F2 107.2(2) y
F1 C20 F2 107.2(2) y
F3 C20 S1 112.90(19) y
F1 C20 S1 111.3(2) y
F2 C20 S1 111.24(18) y
N3 C21 N4 106.0(2) y
N3 C22 C33 112.2(2) y
N3 C22 C28 107.22(19) y
C33 C22 C28 117.0(2) y
N3 C22 C23 97.5(2) y
C33 C22 C23 108.5(2) y
C28 C22 C23 112.7(2) y
O3 C23 C22 106.9(2) y
C25 C24 O3 139.7(2) y
C25 C24 N3 106.9(2) y
O3 C24 N3 113.3(2) y
C24 C25 O4 140.0(2) y
C24 C25 N4 106.5(2) y
O4 C25 N4 113.3(2) y
O4 C26 C27 108.16(18) y
N4 C27 C39 112.36(19) y
N4 C27 C34 107.44(18) y
C39 C27 C34 115.25(19) y
N4 C27 C26 98.25(17) y
C39 C27 C26 109.81(18) y
C34 C27 C26 112.46(19) y
C29 C28 C22 114.3(2) y
C28 C29 C30 113.0(2) y
C31 C30 C29 116.5(2) y
C30 C31 C32A 112.1(2) y
C33 C32A C31 112.6(3) y
C32A C33 C22 119.1(3) y
C27 C34 C35 114.2(2) y
C36 C35 C34 112.6(2) y
C35 C36 C37 116.3(2) y
C36 C37 C38 115.8(2) y
C39 C38 C37 112.8(2) y
C27 C39 C38 116.61(19) y
F4 C40 F5 107.3(2) y
F4 C40 F6 107.4(2) y
F5 C40 F6 107.2(2) y
F4 C40 S2 112.04(17) y
F5 C40 S2 111.58(17) y
F6 C40 S2 111.03(18) y
C1 N1 C4 111.0(2) y
C1 N1 C2 138.3(2) y
C4 N1 C2 110.48(19) y
C1 N2 C5 110.2(2) y
C1 N2 C7 139.7(2) y
C5 N2 C7 109.92(19) y
C21 N3 C24 110.2(2) y
C21 N3 C22 139.5(2) y
C24 N3 C22 109.9(2) y
C21 N4 C25 110.4(2) y
C21 N4 C27 138.0(2) y
C25 N4 C27 111.35(19) y
C4 O1 C3 105.42(18) y
C5 O2 C6 103.69(18) y
C24 O3 C23 104.3(2) y
C25 O4 C26 105.79(18) y
O7 S1 O6 115.3(2) y
O7 S1 O5 115.22(16) y
O6 S1 O5 114.76(14) y
O7 S1 C20 101.90(14) y
O6 S1 C20 102.64(17) y
O5 S1 C20 104.43(12) y
O9 S2 O10 115.04(12) y
O9 S2 O8 114.82(12) y
O10 S2 O8 115.24(12) y
O9 S2 C40 103.13(12) y
O10 S2 C40 102.70(12) y
O8 S2 C40 103.42(11) y

loop_
_geom_bond_atom_site_label_1
_geom_bond_atom_site_label_2
_geom_bond_distance
_geom_bond_publ_flag
C1 N2 1.338(3) y
C1 N1 1.340(3) y
C2 N1 1.487(3) y
C2 C8 1.529(3) y
C2 C13 1.534(3) y
C2 C3 1.557(3) y
C3 O1 1.467(3) y
C4 O1 1.340(3) y
C4 C5 1.352(3) y
C4 N1 1.376(3) y
C5 O2 1.352(3) y
C5 N2 1.379(3) y
C6 O2 1.464(3) y
C6 C7 1.541(3) y
C7 N2 1.495(3) y
C7 C19 1.531(3) y
C7 C14 1.536(3) y
C8 C9 1.532(3) y
C9 C10 1.521(4) y
C10 C11 1.522(4) y
C11 C12 1.530(3) y
C12 C13 1.527(3) y
C14 C15 1.533(3) y
C15 C16 1.525(4) y
C16 C17 1.530(4) y
C17 C18 1.526(3) y
C18 C19 1.531(3) y
C20 F3 1.315(3) y
C20 F1 1.334(3) y
C20 F2 1.341(3) y
C20 S1 1.807(3) y
C21 N3 1.335(3) y
C21 N4 1.339(3) y
C22 N3 1.495(3) y
C22 C33 1.523(4) y
C22 C28 1.534(3) y
C22 C23 1.553(4) y
C23 O3 1.457(4) y
C24 C25 1.346(3) y
C24 O3 1.348(3) y
C24 N3 1.371(3) y
C25 O4 1.347(3) y
C25 N4 1.371(3) y
C26 O4 1.461(3) y
C26 C27 1.562(3) y
C27 N4 1.488(3) y
C27 C39 1.529(3) y
C27 C34 1.530(3) y
C28 C29 1.526(3) y
C29 C30 1.532(4) y
C30 C31 1.510(4) y
C31 C32A 1.603(5) y
C32A C33 1.448(5) y
C34 C35 1.533(3) y
C35 C36 1.523(4) y
C36 C37 1.526(4) y
C37 C38 1.533(3) y
C38 C39 1.532(3) y
C40 F4 1.330(3) y
C40 F5 1.331(3) y
C40 F6 1.332(3) y
C40 S2 1.824(3) y
O5 S1 1.4394(19) y
O6 S1 1.433(3) y
O7 S1 1.432(3) y
O8 S2 1.4431(18) y
O9 S2 1.4358(19) y
O10 S2 1.4377(19) y
